data_4083384
loop_
_publ_author_name
'Ringenberg, Mark R.'
'Nilges, Mark J.'
'Rauchfuss, Thomas B.'
'Wilson, Scott R.'

_publ_contact_author
; 
Scott R. Wilson 
University of Illinois 
School of Chemical Sciences, Box 59-1 
505 South Mathews Avenue 
Urbana, Illinois  61801 
USA 
;
_publ_section_title
;
 Oxidation of Dihydrogen by Iridium Complexes of Redox-Active Ligands
;
_journal_issue 8
_journal_name_full Organometallics
_journal_page_first 1956
_journal_paper_doi 10.1021/om9010593
_journal_volume 29
_journal_year 2010
_chemical_formula_moiety 'C31 H38 F3 N O Ru'
_chemical_formula_sum 'C31 H38 F3 N O Ru'
_chemical_formula_weight 598.69
_chemical_name_systematic
; 
? 
;
_space_group_IT_number 14
_symmetry_cell_setting monoclinic
_symmetry_space_group_name_Hall '-P 2yn'
_symmetry_space_group_name_H-M 'P 1 21/n 1'
_atom_sites_solution_hydrogens geom
_atom_sites_solution_primary direct
_atom_sites_solution_secondary difmap
_audit_creation_method SHELXL-97
_audit_update_record
; 
2007-09-25   text and data added, sk 
;
_cell_angle_alpha 90.00
_cell_angle_beta 90.682(2)
_cell_angle_gamma 90.00
_cell_formula_units_Z 4
_cell_length_a 13.3781(5)
_cell_length_b 13.6069(5)
_cell_length_c 15.7050(5)
_cell_measurement_reflns_used 6403
_cell_measurement_temperature 193(2)
_cell_measurement_theta_max 25.78
_cell_measurement_theta_min 2.51
_cell_volume 2858.65(18)
_computing_cell_refinement 'SAINT V7.23A (Bruker, 2005)'
_computing_data_collection 'APEX2 V2.0-1 (Bruker, 2004)'
_computing_data_reduction
; 
SAINT V7.23A, XPREP V2005/2, SADABS V2007/4 (Bruker, 2005 & 2007) 
;
_computing_molecular_graphics 'SHELXTL V6.12 (Bruker, 2005)'
_computing_publication_material 'XCIF V6.12 (Bruker, 2005)'
_computing_structure_refinement 'SHELXTL V6.12 (Bruker, 2005)'
_computing_structure_solution 'SHELXTL V6.12 (Bruker, 2005)'
_diffrn_ambient_temperature 193(2)
_diffrn_measured_fraction_theta_full 0.985
_diffrn_measured_fraction_theta_max 0.985
_diffrn_measurement_device 'Bruker Kappa/ApexII CCD'
_diffrn_measurement_method 'profile data from \f and \w scans'
_diffrn_radiation_monochromator graphite
_diffrn_radiation_source 'fine-focus sealed tube'
_diffrn_radiation_type MoK\a
_diffrn_radiation_wavelength 0.71073
_diffrn_radiation_wavelength_id ga30uas
_diffrn_reflns_av_R_equivalents 0.0402
_diffrn_reflns_av_sigmaI/netI 0.0286
_diffrn_reflns_limit_h_max 16
_diffrn_reflns_limit_h_min -15
_diffrn_reflns_limit_k_max 16
_diffrn_reflns_limit_k_min -16
_diffrn_reflns_limit_l_max 18
_diffrn_reflns_limit_l_min -19
_diffrn_reflns_number 36118
_diffrn_reflns_theta_full 25.82
_diffrn_reflns_theta_max 25.82
_diffrn_reflns_theta_min 1.98
_exptl_absorpt_coefficient_mu 0.591
_exptl_absorpt_correction_T_max 0.9676
_exptl_absorpt_correction_T_min 0.8709
_exptl_absorpt_correction_type integration
_exptl_absorpt_process_details 'SHELXTL/XPREP V2005/2 (Bruker, 2005)'
_exptl_crystal_colour red
_exptl_crystal_density_diffrn 1.391
_exptl_crystal_density_method 'not measured'
_exptl_crystal_description tabular
_exptl_crystal_F_000 1240
_exptl_crystal_id ga30uas
_exptl_crystal_preparation
; 
The data crystal was mounted using oil (Parantone-N, Exxon) to a 
0.3 mm cryo-loop (Hampton Research) with the (2 1 -2) scattering 
planes roughly normal to the spindle axis. 
;
_exptl_crystal_size_max 0.22
_exptl_crystal_size_mid 0.17
_exptl_crystal_size_min 0.06
_refine_diff_density_max 0.346
_refine_diff_density_min -0.473
_refine_diff_density_rms 0.058
_refine_ls_extinction_method none
_refine_ls_goodness_of_fit_ref 1.056
_refine_ls_hydrogen_treatment noref
_refine_ls_matrix_type full
_refine_ls_number_parameters 343
_refine_ls_number_reflns 5438
_refine_ls_number_restraints 0
_refine_ls_restrained_S_all 1.056
_refine_ls_R_factor_all 0.0400
_refine_ls_R_factor_gt 0.0261
_refine_ls_shift/su_max 0.011
_refine_ls_shift/su_mean 0.001
_refine_ls_structure_factor_coef Fsqd
_refine_ls_weighting_details 'calc w=1/[\s^2^(Fo^2^)+(0.0252P)^2^+2.2469P] where P=(Fo^2^+2Fc^2^)/3'
_refine_ls_weighting_scheme calc
_refine_ls_wR_factor_gt 0.0599
_refine_ls_wR_factor_ref 0.0671
_reflns_number_gt 4455
_reflns_number_total 5438
_reflns_threshold_expression >2sigma(I)
_cod_data_source_file ga30uas.cif
_cod_data_source_block ga30uas
_cod_depositor_comments
;
The following automatic conversions were performed:

'_symmetry_cell_setting' value 'Monoclinic' changed to 'monoclinic'
according to
/usr/data/users/saulius/automatic-downloads/retrospective/ACS/lib/dictionaries/cif_core.dic
dictionary named 'cif_core.dic' version 2.4.2 from 2011-04-26.

Automatic conversion script
Id: cif_fix_values 2281 2013-09-26 08:29:07Z andrius 
;
_cod_original_sg_symbol_Hall '-P 2yn '
_cod_original_sg_symbol_H-M 'P 21/n  '
_cod_database_code 4083384

loop_
_symmetry_equiv_pos_as_xyz
'x, y, z'
'-x+1/2, y+1/2, -z+1/2'
'-x, -y, -z'
'x-1/2, -y-1/2, z-1/2'

loop_
_atom_site_label
_atom_site_type_symbol
_atom_site_fract_x
_atom_site_fract_y
_atom_site_fract_z
_atom_site_U_iso_or_equiv
_atom_site_adp_type
_atom_site_occupancy
_atom_site_symmetry_multiplicity
_atom_site_calc_flag
_atom_site_refinement_flags
Ru1 Ru 0.411054(14) -0.099304(13) 0.133016(12) 0.02212(7) Uani 1 1 d .
N1 N 0.46324(14) 0.02567(13) 0.17684(12) 0.0229(4) Uani 1 1 d .
O1 O 0.30768(12) -0.00587(11) 0.08766(10) 0.0257(4) Uani 1 1 d .
F1 F 0.42854(13) -0.04962(11) 0.37388(11) 0.0494(4) Uani 1 1 d .
F2 F 0.47798(13) 0.07623(12) 0.44444(9) 0.0485(4) Uani 1 1 d .
F3 F 0.38662(11) 0.09463(12) 0.33342(9) 0.0435(4) Uani 1 1 d .
C1 C 0.35665(18) -0.23186(16) 0.06279(16) 0.0279(5) Uani 1 1 d .
C2 C 0.33186(19) -0.23996(16) 0.14954(16) 0.0299(5) Uani 1 1 d .
H2 H 0.2599 -0.2391 0.1659 0.036 Uiso 1 1 calc R
C3 C 0.4063(2) -0.22817(17) 0.21376(16) 0.0330(6) Uani 1 1 d .
H3 H 0.3852 -0.2206 0.2743 0.040 Uiso 1 1 calc R
C4 C 0.50811(19) -0.21256(17) 0.19304(17) 0.0338(6) Uani 1 1 d .
C5 C 0.53164(18) -0.20194(17) 0.10651(17) 0.0332(6) Uani 1 1 d .
H5 H 0.5987 -0.1753 0.0912 0.040 Uiso 1 1 calc R
C6 C 0.45731(18) -0.21052(17) 0.04209(16) 0.0301(5) Uani 1 1 d .
H6 H 0.4735 -0.1902 -0.0174 0.036 Uiso 1 1 calc R
C7 C 0.2788(2) -0.23985(19) -0.00735(18) 0.0380(6) Uani 1 1 d .
H7 H 0.3036 -0.2019 -0.0574 0.046 Uiso 1 1 calc R
C8 C 0.1773(2) -0.1989(2) 0.0155(2) 0.0530(8) Uani 1 1 d .
H8A H 0.1469 -0.2406 0.0590 0.079 Uiso 1 1 calc R
H8B H 0.1342 -0.1977 -0.0354 0.079 Uiso 1 1 calc R
H8C H 0.1851 -0.1320 0.0377 0.079 Uiso 1 1 calc R
C9 C 0.2688(2) -0.3478(2) -0.0347(2) 0.0532(8) Uani 1 1 d .
H9A H 0.3339 -0.3723 -0.0533 0.080 Uiso 1 1 calc R
H9B H 0.2203 -0.3529 -0.0818 0.080 Uiso 1 1 calc R
H9C H 0.2457 -0.3872 0.0135 0.080 Uiso 1 1 calc R
C10 C 0.5871(2) -0.2046(2) 0.2620(2) 0.0515(8) Uani 1 1 d .
H10A H 0.6137 -0.2701 0.2749 0.077 Uiso 1 1 calc R
H10B H 0.5577 -0.1764 0.3133 0.077 Uiso 1 1 calc R
H10C H 0.6414 -0.1621 0.2424 0.077 Uiso 1 1 calc R
C11 C 0.32392(17) 0.08906(15) 0.10514(14) 0.0224(5) Uani 1 1 d .
C12 C 0.25958(17) 0.16606(16) 0.07878(14) 0.0236(5) Uani 1 1 d .
C13 C 0.28912(17) 0.26095(16) 0.10048(15) 0.0262(5) Uani 1 1 d .
H13 H 0.2475 0.3139 0.0827 0.031 Uiso 1 1 calc R
C14 C 0.37703(17) 0.28364(16) 0.14732(14) 0.0240(5) Uani 1 1 d .
C15 C 0.43698(17) 0.20674(16) 0.17370(14) 0.0228(5) Uani 1 1 d .
H15 H 0.4962 0.2194 0.2058 0.027 Uiso 1 1 calc R
C16 C 0.41048(16) 0.11007(16) 0.15310(14) 0.0225(5) Uani 1 1 d .
C17 C 0.55386(17) 0.03929(15) 0.22401(15) 0.0245(5) Uani 1 1 d .
C18 C 0.55623(18) 0.04652(16) 0.31321(15) 0.0271(5) Uani 1 1 d .
C19 C 0.6480(2) 0.05356(18) 0.35575(18) 0.0363(6) Uani 1 1 d .
H19 H 0.6499 0.0568 0.4162 0.044 Uiso 1 1 calc R
C20 C 0.7358(2) 0.0559(2) 0.3111(2) 0.0436(7) Uani 1 1 d .
H20 H 0.7978 0.0611 0.3409 0.052 Uiso 1 1 calc R
C21 C 0.7343(2) 0.0507(2) 0.2234(2) 0.0423(7) Uani 1 1 d .
H21 H 0.7950 0.0533 0.1927 0.051 Uiso 1 1 calc R
C22 C 0.64332(18) 0.04160(17) 0.18015(17) 0.0311(6) Uani 1 1 d .
H22 H 0.6424 0.0369 0.1198 0.037 Uiso 1 1 calc R
C23 C 0.16180(17) 0.14438(17) 0.03035(15) 0.0273(5) Uani 1 1 d .
C24 C 0.18273(19) 0.0874(2) -0.05175(16) 0.0356(6) Uani 1 1 d .
H24A H 0.2237 0.1279 -0.0894 0.053 Uiso 1 1 calc R
H24B H 0.1193 0.0715 -0.0804 0.053 Uiso 1 1 calc R
H24C H 0.2186 0.0266 -0.0378 0.053 Uiso 1 1 calc R
C25 C 0.09256(19) 0.08305(18) 0.08712(17) 0.0338(6) Uani 1 1 d .
H25A H 0.1256 0.0210 0.1021 0.051 Uiso 1 1 calc R
H25B H 0.0300 0.0693 0.0563 0.051 Uiso 1 1 calc R
H25C H 0.0780 0.1198 0.1392 0.051 Uiso 1 1 calc R
C26 C 0.1063(2) 0.23865(18) 0.00499(19) 0.0402(7) Uani 1 1 d .
H26A H 0.0884 0.2752 0.0564 0.060 Uiso 1 1 calc R
H26B H 0.0454 0.2217 -0.0271 0.060 Uiso 1 1 calc R
H26C H 0.1495 0.2793 -0.0305 0.060 Uiso 1 1 calc R
C27 C 0.40368(18) 0.39173(16) 0.16515(16) 0.0282(5) Uani 1 1 d .
C28 C 0.4239(3) 0.4433(2) 0.0804(2) 0.0550(9) Uani 1 1 d .
H28A H 0.4420 0.5120 0.0911 0.083 Uiso 1 1 calc R
H28B H 0.3637 0.4407 0.0443 0.083 Uiso 1 1 calc R
H28C H 0.4791 0.4102 0.0515 0.083 Uiso 1 1 calc R
C29 C 0.3177(2) 0.4436(2) 0.2100(2) 0.0468(7) Uani 1 1 d .
H29A H 0.3063 0.4123 0.2652 0.070 Uiso 1 1 calc R
H29B H 0.2569 0.4388 0.1748 0.070 Uiso 1 1 calc R
H29C H 0.3348 0.5129 0.2187 0.070 Uiso 1 1 calc R
C30 C 0.4970(2) 0.40181(19) 0.2218(2) 0.0500(8) Uani 1 1 d .
H30A H 0.4855 0.3693 0.2765 0.075 Uiso 1 1 calc R
H30B H 0.5113 0.4716 0.2315 0.075 Uiso 1 1 calc R
H30C H 0.5540 0.3710 0.1936 0.075 Uiso 1 1 calc R
C31 C 0.4630(2) 0.04271(18) 0.36472(16) 0.0327(6) Uani 1 1 d .

loop_
_atom_site_aniso_label
_atom_site_aniso_U_11
_atom_site_aniso_U_22
_atom_site_aniso_U_33
_atom_site_aniso_U_23
_atom_site_aniso_U_13
_atom_site_aniso_U_12
Ru1 0.02429(11) 0.01565(10) 0.02638(11) -0.00013(8) -0.00165(7) 0.00240(8)
N1 0.0251(10) 0.0182(9) 0.0254(10) -0.0002(8) -0.0024(8) 0.0023(8)
O1 0.0278(9) 0.0160(8) 0.0330(9) -0.0012(7) -0.0057(7) 0.0014(6)
F1 0.0574(11) 0.0305(8) 0.0604(11) 0.0030(8) 0.0073(8) -0.0106(8)
F2 0.0628(11) 0.0553(10) 0.0274(8) -0.0045(7) -0.0007(8) -0.0076(8)
F3 0.0425(9) 0.0536(10) 0.0346(8) 0.0093(7) 0.0067(7) 0.0165(8)
C1 0.0326(14) 0.0156(11) 0.0354(14) -0.0024(10) -0.0034(11) 0.0020(10)
C2 0.0326(14) 0.0176(11) 0.0394(14) 0.0016(10) 0.0031(11) 0.0006(10)
C3 0.0484(17) 0.0205(12) 0.0300(14) 0.0030(10) 0.0011(12) 0.0058(11)
C4 0.0393(15) 0.0185(12) 0.0433(16) -0.0022(11) -0.0099(12) 0.0088(11)
C5 0.0257(13) 0.0214(12) 0.0526(17) -0.0050(11) -0.0001(12) 0.0052(10)
C6 0.0356(14) 0.0217(12) 0.0332(14) -0.0033(10) 0.0060(11) 0.0040(10)
C7 0.0412(16) 0.0293(14) 0.0433(16) -0.0005(12) -0.0111(13) -0.0037(12)
C8 0.0417(17) 0.0350(16) 0.082(2) -0.0093(15) -0.0230(16) 0.0043(13)
C9 0.0528(19) 0.0413(17) 0.065(2) -0.0229(15) -0.0188(16) 0.0031(14)
C10 0.0575(19) 0.0300(15) 0.066(2) -0.0025(14) -0.0296(16) 0.0127(14)
C11 0.0257(12) 0.0179(11) 0.0237(12) 0.0004(9) 0.0019(9) -0.0002(9)
C12 0.0261(12) 0.0204(11) 0.0244(12) 0.0009(9) 0.0013(10) 0.0021(9)
C13 0.0292(13) 0.0194(11) 0.0302(13) 0.0043(10) 0.0016(10) 0.0056(10)
C14 0.0281(12) 0.0190(11) 0.0250(12) 0.0006(9) 0.0030(10) 0.0000(9)
C15 0.0235(12) 0.0206(11) 0.0243(12) 0.0000(9) 0.0002(9) -0.0012(9)
C16 0.0256(12) 0.0190(11) 0.0228(12) 0.0019(9) 0.0009(10) 0.0049(9)
C17 0.0264(13) 0.0141(11) 0.0329(13) -0.0005(9) -0.0050(10) 0.0016(9)
C18 0.0339(13) 0.0159(11) 0.0314(14) -0.0003(9) -0.0050(11) 0.0021(10)
C19 0.0434(17) 0.0255(13) 0.0395(15) -0.0046(11) -0.0163(13) 0.0063(11)
C20 0.0316(16) 0.0375(15) 0.061(2) -0.0113(14) -0.0196(14) 0.0043(12)
C21 0.0270(14) 0.0376(15) 0.062(2) -0.0095(14) -0.0008(13) 0.0017(12)
C22 0.0301(14) 0.0262(13) 0.0369(15) -0.0029(11) -0.0013(11) 0.0006(10)
C23 0.0256(12) 0.0223(12) 0.0337(14) 0.0007(10) -0.0036(10) 0.0032(10)
C24 0.0320(14) 0.0438(16) 0.0309(14) -0.0027(12) -0.0063(11) 0.0033(12)
C25 0.0297(14) 0.0315(14) 0.0403(15) -0.0037(11) -0.0010(11) -0.0008(11)
C26 0.0341(15) 0.0283(14) 0.0580(18) 0.0046(12) -0.0152(13) 0.0061(11)
C27 0.0306(13) 0.0175(11) 0.0365(13) 0.0007(10) 0.0023(11) -0.0007(10)
C28 0.082(2) 0.0291(15) 0.054(2) 0.0102(14) 0.0139(17) -0.0117(15)
C29 0.0419(17) 0.0314(15) 0.067(2) -0.0185(14) 0.0101(15) -0.0012(13)
C30 0.0453(17) 0.0250(14) 0.079(2) -0.0078(14) -0.0148(16) -0.0042(13)
C31 0.0455(16) 0.0254(13) 0.0271(14) 0.0010(10) -0.0053(12) -0.0003(11)

loop_
_atom_type_symbol
_atom_type_description
_atom_type_scat_dispersion_real
_atom_type_scat_dispersion_imag
_atom_type_scat_source
C C 0.0033 0.0016 'International Tables Vol C Tables 4.2.6.8 and 6.1.1.4'
H H 0.0000 0.0000 'International Tables Vol C Tables 4.2.6.8 and 6.1.1.4'
N N 0.0061 0.0033 'International Tables Vol C Tables 4.2.6.8 and 6.1.1.4'
O O 0.0106 0.0060 'International Tables Vol C Tables 4.2.6.8 and 6.1.1.4'
F F 0.0171 0.0103 'International Tables Vol C Tables 4.2.6.8 and 6.1.1.4'
Ru Ru -1.2594 0.8363 'International Tables Vol C Tables 4.2.6.8 and 6.1.1.4'

loop_
_exptl_crystal_face_index_h
_exptl_crystal_face_index_k
_exptl_crystal_face_index_l
_exptl_crystal_face_perp_dist
-1.00 -2.00 1.00 0.0800
1.00 1.00 -1.00 0.0900
0.00 -1.00 -1.00 0.1100
0.00 1.00 1.00 0.1100
-1.00 0.00 -1.00 0.0300
1.00 0.00 1.00 0.0300

loop_
_geom_angle_atom_site_label_1
_geom_angle_atom_site_label_2
_geom_angle_atom_site_label_3
_geom_angle
N1 Ru1 O1 79.38(7)
N1 Ru1 C3 120.65(9)
O1 Ru1 C3 134.19(8)
N1 Ru1 C6 136.98(9)
O1 Ru1 C6 114.12(8)
C3 Ru1 C6 80.32(10)
N1 Ru1 C5 111.22(8)
O1 Ru1 C5 148.10(8)
C3 Ru1 C5 67.65(10)
C6 Ru1 C5 37.94(9)
N1 Ru1 C2 151.84(9)
O1 Ru1 C2 105.20(8)
C3 Ru1 C2 37.85(9)
C6 Ru1 C2 67.31(9)
C5 Ru1 C2 79.86(9)
N1 Ru1 C4 104.43(8)
O1 Ru1 C4 171.97(8)
C3 Ru1 C4 37.79(10)
C6 Ru1 C4 68.04(9)
C5 Ru1 C4 37.29(10)
C2 Ru1 C4 68.07(9)
N1 Ru1 C1 170.93(8)
O1 Ru1 C1 96.75(7)
C3 Ru1 C1 67.87(9)
C6 Ru1 C1 37.54(9)
C5 Ru1 C1 67.99(9)
C2 Ru1 C1 37.07(9)
C4 Ru1 C1 80.46(9)
C16 N1 C17 117.13(17)
C16 N1 Ru1 116.29(14)
C17 N1 Ru1 126.34(14)
C11 O1 Ru1 115.48(13)
C2 C1 C6 118.2(2)
C2 C1 C7 122.0(2)
C6 C1 C7 119.7(2)
C2 C1 Ru1 70.41(13)
C6 C1 Ru1 69.09(13)
C7 C1 Ru1 129.52(16)
C1 C2 C3 120.5(2)
C1 C2 Ru1 72.52(13)
C3 C2 Ru1 69.58(13)
C1 C2 H2 119.1
C3 C2 H2 119.1
Ru1 C2 H2 119.1
C2 C3 C4 121.4(2)
C2 C3 Ru1 72.57(13)
C4 C3 Ru1 73.12(14)
C2 C3 H3 119.0
C4 C3 H3 119.0
Ru1 C3 H3 119.0
C5 C4 C3 117.6(2)
C5 C4 C10 121.6(3)
C3 C4 C10 120.8(3)
C5 C4 Ru1 69.79(13)
C3 C4 Ru1 69.09(13)
C10 C4 Ru1 131.07(17)
C4 C5 C6 121.3(2)
C4 C5 Ru1 72.92(14)
C6 C5 Ru1 70.96(13)
C4 C5 H5 118.8
C6 C5 H5 118.8
Ru1 C5 H5 118.8
C5 C6 C1 120.9(2)
C5 C6 Ru1 71.11(13)
C1 C6 Ru1 73.38(13)
C5 C6 H6 119.1
C1 C6 H6 119.1
Ru1 C6 H6 119.1
C8 C7 C1 114.4(2)
C8 C7 C9 110.0(2)
C1 C7 C9 109.2(2)
C8 C7 H7 107.6
C1 C7 H7 107.6
C9 C7 H7 107.6
C7 C8 H8A 109.5
C7 C8 H8B 109.5
H8A C8 H8B 109.5
C7 C8 H8C 109.5
H8A C8 H8C 109.5
H8B C8 H8C 109.5
C7 C9 H9A 109.5
C7 C9 H9B 109.5
H9A C9 H9B 109.5
C7 C9 H9C 109.5
H9A C9 H9C 109.5
H9B C9 H9C 109.5
C4 C10 H10A 109.5
C4 C10 H10B 109.5
H10A C10 H10B 109.5
C4 C10 H10C 109.5
H10A C10 H10C 109.5
H10B C10 H10C 109.5
O1 C11 C16 115.96(19)
O1 C11 C12 123.9(2)
C16 C11 C12 120.1(2)
C13 C12 C11 116.5(2)
C13 C12 C23 122.5(2)
C11 C12 C23 120.99(19)
C12 C13 C14 124.2(2)
C12 C13 H13 117.9
C14 C13 H13 117.9
C15 C14 C13 117.9(2)
C15 C14 C27 122.6(2)
C13 C14 C27 119.5(2)
C14 C15 C16 119.9(2)
C14 C15 H15 120.0
C16 C15 H15 120.0
N1 C16 C15 125.8(2)
N1 C16 C11 112.77(19)
C15 C16 C11 121.38(19)
C22 C17 C18 118.9(2)
C22 C17 N1 118.6(2)
C18 C17 N1 122.5(2)
C19 C18 C17 119.5(2)
C19 C18 C31 118.6(2)
C17 C18 C31 121.9(2)
C20 C19 C18 120.7(2)
C20 C19 H19 119.7
C18 C19 H19 119.7
C19 C20 C21 120.4(2)
C19 C20 H20 119.8
C21 C20 H20 119.8
C20 C21 C22 119.6(3)
C20 C21 H21 120.2
C22 C21 H21 120.2
C17 C22 C21 120.9(2)
C17 C22 H22 119.5
C21 C22 H22 119.5
C24 C23 C12 110.55(19)
C24 C23 C26 107.3(2)
C12 C23 C26 112.07(19)
C24 C23 C25 109.3(2)
C12 C23 C25 109.43(19)
C26 C23 C25 108.1(2)
C23 C24 H24A 109.5
C23 C24 H24B 109.5
H24A C24 H24B 109.5
C23 C24 H24C 109.5
H24A C24 H24C 109.5
H24B C24 H24C 109.5
C23 C25 H25A 109.5
C23 C25 H25B 109.5
H25A C25 H25B 109.5
C23 C25 H25C 109.5
H25A C25 H25C 109.5
H25B C25 H25C 109.5
C23 C26 H26A 109.5
C23 C26 H26B 109.5
H26A C26 H26B 109.5
C23 C26 H26C 109.5
H26A C26 H26C 109.5
H26B C26 H26C 109.5
C29 C27 C28 109.3(2)
C29 C27 C30 107.7(2)
C28 C27 C30 108.2(2)
C29 C27 C14 110.6(2)
C28 C27 C14 108.8(2)
C30 C27 C14 112.15(19)
C27 C28 H28A 109.5
C27 C28 H28B 109.5
H28A C28 H28B 109.5
C27 C28 H28C 109.5
H28A C28 H28C 109.5
H28B C28 H28C 109.5
C27 C29 H29A 109.5
C27 C29 H29B 109.5
H29A C29 H29B 109.5
C27 C29 H29C 109.5
H29A C29 H29C 109.5
H29B C29 H29C 109.5
C27 C30 H30A 109.5
C27 C30 H30B 109.5
H30A C30 H30B 109.5
C27 C30 H30C 109.5
H30A C30 H30C 109.5
H30B C30 H30C 109.5
F3 C31 F2 105.6(2)
F3 C31 F1 105.8(2)
F2 C31 F1 105.3(2)
F3 C31 C18 115.0(2)
F2 C31 C18 112.1(2)
F1 C31 C18 112.3(2)

loop_
_geom_bond_atom_site_label_1
_geom_bond_atom_site_label_2
_geom_bond_distance
Ru1 N1 1.9600(18)
Ru1 O1 2.0032(15)
Ru1 C3 2.165(2)
Ru1 C6 2.176(2)
Ru1 C5 2.178(2)
Ru1 C2 2.204(2)
Ru1 C4 2.218(2)
Ru1 C1 2.232(2)
N1 C16 1.396(3)
N1 C17 1.425(3)
O1 C11 1.338(3)
F1 C31 1.347(3)
F2 C31 1.345(3)
F3 C31 1.332(3)
C1 C2 1.410(4)
C1 C6 1.419(3)
C1 C7 1.511(3)
C2 C3 1.418(3)
C2 H2 1.0000
C3 C4 1.420(4)
C3 H3 1.0000
C4 C5 1.406(4)
C4 C10 1.508(3)
C5 C6 1.415(3)
C5 H5 1.0000
C6 H6 1.0000
C7 C8 1.514(4)
C7 C9 1.536(4)
C7 H7 1.0000
C8 H8A 0.9800
C8 H8B 0.9800
C8 H8C 0.9800
C9 H9A 0.9800
C9 H9B 0.9800
C9 H9C 0.9800
C10 H10A 0.9800
C10 H10B 0.9800
C10 H10C 0.9800
C11 C16 1.403(3)
C11 C12 1.415(3)
C12 C13 1.391(3)
C12 C23 1.534(3)
C13 C14 1.414(3)
C13 H13 0.9500
C14 C15 1.379(3)
C14 C27 1.538(3)
C15 C16 1.399(3)
C15 H15 0.9500
C17 C22 1.388(3)
C17 C18 1.404(3)
C18 C19 1.394(3)
C18 C31 1.495(4)
C19 C20 1.375(4)
C19 H19 0.9500
C20 C21 1.380(4)
C20 H20 0.9500
C21 C22 1.392(3)
C21 H21 0.9500
C22 H22 0.9500
C23 C24 1.533(3)
C23 C26 1.533(3)
C23 C25 1.539(3)
C24 H24A 0.9800
C24 H24B 0.9800
C24 H24C 0.9800
C25 H25A 0.9800
C25 H25B 0.9800
C25 H25C 0.9800
C26 H26A 0.9800
C26 H26B 0.9800
C26 H26C 0.9800
C27 C29 1.529(4)
C27 C28 1.532(4)
C27 C30 1.531(4)
C28 H28A 0.9800
C28 H28B 0.9800
C28 H28C 0.9800
C29 H29A 0.9800
C29 H29B 0.9800
C29 H29C 0.9800
C30 H30A 0.9800
C30 H30B 0.9800
C30 H30C 0.9800
